data_4108390
loop_
_publ_author_name
'David S. Kuiper'
'Peter T. Wolczanski'
'Emil B. Lobkovsky'
'Thomas R. Cundari'

_publ_section_title
;
 Low Coordinate, Monomeric Molybdenum and Tungsten(III) Complexes:
 Structure, Reactivity and Calculational Studies of (silox)3Mo and
 (silox)3ML (M = Mo, W; L = PMe3, CO; silox =tBu3SiO)
;
_journal_name_full 'Journal of the American Chemical Society'
_journal_page_first 12931
_journal_page_last 12943
_journal_paper_doi 10.1021/ja802706u
_journal_volume 130
_journal_year 2008
_chemical_formula_moiety '(C39 H90 O3 P Si3 W)2'
_chemical_formula_sum 'C78 H180 O6 P2 Si6 W2'
_chemical_formula_weight 1812.40
_chemical_name_systematic
; 
 ? 
;
_space_group_IT_number 2
_symmetry_cell_setting triclinic
_symmetry_space_group_name_Hall '-P 1'
_symmetry_space_group_name_H-M 'P -1'
_atom_sites_solution_hydrogens geom
_atom_sites_solution_primary direct
_atom_sites_solution_secondary difmap
_audit_creation_method SHELXL-97
_cell_angle_alpha 63.760(4)
_cell_angle_beta 80.022(4)
_cell_angle_gamma 76.894(4)
_cell_formula_units_Z 2
_cell_length_a 12.9564(11)
_cell_length_b 20.4690(17)
_cell_length_c 21.6634(17)
_cell_measurement_reflns_used 8858
_cell_measurement_temperature 173(2)
_cell_measurement_theta_max 0.00
_cell_measurement_theta_min 0.00
_cell_volume 5001.4(7)
_computing_cell_refinement 'Bruker SAINT+'
_computing_data_collection 'Bruker APEX2'
_computing_data_reduction 'Bruker SAINT+'
_computing_molecular_graphics 'Bruker SHELXTL'
_computing_publication_material 'Bruker SHELXTL'
_computing_structure_refinement 'SHELXL-97 (Sheldrick, 1997)'
_computing_structure_solution 'SHELXS-97 (Sheldrick, 1990)'
_diffrn_ambient_temperature 173(2)
_diffrn_measured_fraction_theta_full 0.964
_diffrn_measured_fraction_theta_max 0.964
_diffrn_measurement_device_type 'Bruker X8 APEX II diffractometer'
_diffrn_measurement_method 'phi and omega scans'
_diffrn_radiation_monochromator graphite
_diffrn_radiation_source 'fine-focus sealed tube'
_diffrn_radiation_type MoK\a
_diffrn_radiation_wavelength 0.71073
_diffrn_reflns_av_R_equivalents 0.0478
_diffrn_reflns_av_sigmaI/netI 0.0563
_diffrn_reflns_limit_h_max 18
_diffrn_reflns_limit_h_min -18
_diffrn_reflns_limit_k_max 29
_diffrn_reflns_limit_k_min -29
_diffrn_reflns_limit_l_max 31
_diffrn_reflns_limit_l_min -31
_diffrn_reflns_number 144395
_diffrn_reflns_theta_full 31.10
_diffrn_reflns_theta_max 31.10
_diffrn_reflns_theta_min 1.05
_exptl_absorpt_coefficient_mu 2.443
_exptl_absorpt_correction_T_max 0.6408
_exptl_absorpt_correction_T_min 0.6408
_exptl_absorpt_correction_type multi-scan
_exptl_absorpt_process_details SADABS
_exptl_crystal_colour black
_exptl_crystal_density_diffrn 1.203
_exptl_crystal_description block
_exptl_crystal_F_000 1916
_exptl_crystal_size_max 0.20
_exptl_crystal_size_mid 0.20
_exptl_crystal_size_min 0.20
_platon_squeeze_details ' ?'
_refine_diff_density_max 1.412
_refine_diff_density_min -1.232
_refine_diff_density_rms 0.100
_refine_ls_extinction_method none
_refine_ls_goodness_of_fit_ref 0.967
_refine_ls_hydrogen_treatment riding
_refine_ls_matrix_type full
_refine_ls_number_parameters 958
_refine_ls_number_reflns 31033
_refine_ls_number_restraints 0
_refine_ls_restrained_S_all 0.967
_refine_ls_R_factor_all 0.0528
_refine_ls_R_factor_gt 0.0322
_refine_ls_shift/su_max 1.066
_refine_ls_shift/su_mean 0.048
_refine_ls_structure_factor_coef Fsqd
_refine_ls_weighting_details 'calc w=1/[\s^2^(Fo^2^)+(0.0336P)^2^+1.0782P] where P=(Fo^2^+2Fc^2^)/3'
_refine_ls_weighting_scheme calc
_refine_ls_wR_factor_gt 0.0725
_refine_ls_wR_factor_ref 0.0764
_reflns_number_gt 21805
_reflns_number_total 31033
_reflns_threshold_expression >2sigma(I)
_cod_data_source_file ja802706u_si_001_2.cif
_cod_data_source_block dk10
_cod_database_code 4108390

loop_
_symmetry_equiv_pos_as_xyz
'x, y, z'
'-x, -y, -z'

loop_
_atom_site_label
_atom_site_type_symbol
_atom_site_fract_x
_atom_site_fract_y
_atom_site_fract_z
_atom_site_U_iso_or_equiv
_atom_site_adp_type
_atom_site_occupancy
_atom_site_symmetry_multiplicity
_atom_site_calc_flag
_atom_site_refinement_flags
_atom_site_disorder_assembly
_atom_site_disorder_group
W1 W 0.943550(5) 0.477740(3) 0.265521(3) 0.02096(2) Uani 1 1 d . . .
W2 W 0.439818(5) -0.019629(3) 0.773031(3) 0.02010(2) Uani 1 1 d . . .
P1 P 0.92883(5) 0.44719(3) 0.17592(2) 0.03875(13) Uani 1 1 d . . .
P2 P 0.32128(4) 0.07736(2) 0.79247(2) 0.03201(12) Uani 1 1 d . . .
Si1 Si 1.09414(4) 0.62052(3) 0.17692(3) 0.03871(15) Uani 1 1 d . . .
Si2 Si 0.67849(4) 0.52536(3) 0.32203(2) 0.02965(13) Uani 1 1 d . . .
Si3 Si 1.07507(4) 0.32027(3) 0.39607(2) 0.02757(12) Uani 1 1 d . . .
Si4 Si 0.62039(4) 0.08427(3) 0.64849(3) 0.03241(13) Uani 1 1 d . . .
Si5 Si 0.56876(4) -0.15137(3) 0.91796(2) 0.02918(12) Uani 1 1 d . . .
Si6 Si 0.25262(4) -0.09492(3) 0.73628(3) 0.03054(12) Uani 1 1 d . . .
O1 O 1.02053(11) 0.55580(7) 0.20752(7) 0.0497(4) Uani 1 1 d . . .
O2 O 0.79777(11) 0.48967(8) 0.29984(7) 0.0547(5) Uani 1 1 d . . .
O3 O 1.02057(10) 0.39861(8) 0.33613(7) 0.0462(4) Uani 1 1 d . . .
O4 O 0.53528(9) 0.04703(6) 0.71412(6) 0.0308(3) Uani 1 1 d . A .
O5 O 0.52250(9) -0.09857(6) 0.84144(5) 0.0260(3) Uani 1 1 d . . .
O6 O 0.32123(9) -0.05759(6) 0.76519(6) 0.0330(3) Uani 1 1 d . . .
C1 C 1.21789(18) 0.58601(11) 0.12981(12) 0.0525(7) Uani 1 1 d . . .
C2 C 1.31005(18) 0.62718(13) 0.11398(14) 0.0704(9) Uani 1 1 d . . .
H2A H 1.3699 0.6064 0.0899 0.106 Uiso 1 1 calc R . .
H2B H 1.3320 0.6220 0.1572 0.106 Uiso 1 1 calc R . .
H2C H 1.2876 0.6796 0.0846 0.106 Uiso 1 1 calc R . .
C3 C 1.1905(2) 0.59060(13) 0.06120(12) 0.0701(9) Uani 1 1 d . . .
H3A H 1.2545 0.5724 0.0380 0.105 Uiso 1 1 calc R . .
H3B H 1.1634 0.6421 0.0313 0.105 Uiso 1 1 calc R . .
H3C H 1.1360 0.5603 0.0708 0.105 Uiso 1 1 calc R . .
C4 C 1.2569(2) 0.50282(13) 0.17354(15) 0.0833(11) Uani 1 1 d . . .
H4A H 1.3197 0.4851 0.1492 0.125 Uiso 1 1 calc R . .
H4B H 1.2003 0.4749 0.1808 0.125 Uiso 1 1 calc R . .
H4C H 1.2753 0.4959 0.2183 0.125 Uiso 1 1 calc R . .
C5 C 1.01394(16) 0.70934(11) 0.11460(10) 0.0430(6) Uani 1 1 d . . .
C6 C 0.92994(18) 0.74741(12) 0.15284(12) 0.0578(7) Uani 1 1 d . . .
H6A H 0.8902 0.7922 0.1192 0.087 Uiso 1 1 calc R . .
H6B H 0.9650 0.7608 0.1812 0.087 Uiso 1 1 calc R . .
H6C H 0.8809 0.7137 0.1825 0.087 Uiso 1 1 calc R . .
C7 C 1.08481(19) 0.76622(12) 0.06589(12) 0.0566(7) Uani 1 1 d . . .
H7A H 1.0406 0.8104 0.0348 0.085 Uiso 1 1 calc R . .
H7B H 1.1372 0.7446 0.0387 0.085 Uiso 1 1 calc R . .
H7C H 1.1217 0.7798 0.0932 0.085 Uiso 1 1 calc R . .
C8 C 0.95156(19) 0.69327(13) 0.07034(11) 0.0588(7) Uani 1 1 d . . .
H8A H 0.9113 0.7396 0.0391 0.088 Uiso 1 1 calc R . .
H8B H 0.9023 0.6598 0.1004 0.088 Uiso 1 1 calc R . .
H8C H 1.0012 0.6701 0.0432 0.088 Uiso 1 1 calc R . .
C9 C 1.12890(17) 0.63227(12) 0.25374(11) 0.0486(6) Uani 1 1 d . . .
C10 C 1.0291(2) 0.63343(13) 0.30353(11) 0.0656(7) Uani 1 1 d . . .
H10A H 1.0470 0.6400 0.3424 0.098 Uiso 1 1 calc R . .
H10B H 1.0028 0.5866 0.3209 0.098 Uiso 1 1 calc R . .
H10C H 0.9740 0.6744 0.2791 0.098 Uiso 1 1 calc R . .
C11 C 1.2098(2) 0.56639(15) 0.29547(13) 0.0764(9) Uani 1 1 d . . .
H11A H 1.2269 0.5738 0.3340 0.115 Uiso 1 1 calc R . .
H11B H 1.2747 0.5622 0.2656 0.115 Uiso 1 1 calc R . .
H11C H 1.1796 0.5210 0.3135 0.115 Uiso 1 1 calc R . .
C12 C 1.17626(19) 0.70268(13) 0.23262(13) 0.0702(8) Uani 1 1 d . . .
H12A H 1.1919 0.7053 0.2741 0.105 Uiso 1 1 calc R . .
H12B H 1.1250 0.7463 0.2077 0.105 Uiso 1 1 calc R . .
H12C H 1.2420 0.7011 0.2027 0.105 Uiso 1 1 calc R . .
C13 C 0.61738(15) 0.59550(10) 0.23733(9) 0.0366(5) Uani 1 1 d . . .
C14 C 0.70049(17) 0.64186(12) 0.18933(10) 0.0543(7) Uani 1 1 d . . .
H14A H 0.6695 0.6781 0.1464 0.081 Uiso 1 1 calc R . .
H14B H 0.7621 0.6095 0.1788 0.081 Uiso 1 1 calc R . .
H14C H 0.7231 0.6677 0.2121 0.081 Uiso 1 1 calc R . .
C15 C 0.5867(2) 0.55512(12) 0.19957(10) 0.0558(7) Uani 1 1 d . . .
H15A H 0.5555 0.5915 0.1568 0.084 Uiso 1 1 calc R . .
H15B H 0.5347 0.5238 0.2293 0.084 Uiso 1 1 calc R . .
H15C H 0.6503 0.5244 0.1886 0.084 Uiso 1 1 calc R . .
C16 C 0.51827(16) 0.64812(11) 0.24743(10) 0.0435(6) Uani 1 1 d . . .
H16A H 0.4920 0.6824 0.2024 0.065 Uiso 1 1 calc R . .
H16B H 0.5363 0.6761 0.2697 0.065 Uiso 1 1 calc R . .
H16C H 0.4630 0.6195 0.2766 0.065 Uiso 1 1 calc R . .
C17 C 0.60055(15) 0.44582(10) 0.37163(9) 0.0337(5) Uani 1 1 d . . .
C18 C 0.6203(2) 0.39189(11) 0.33754(11) 0.0545(7) Uani 1 1 d . . .
H18A H 0.5793 0.3519 0.3644 0.082 Uiso 1 1 calc R . .
H18B H 0.6962 0.3711 0.3361 0.082 Uiso 1 1 calc R . .
H18C H 0.5981 0.4182 0.2904 0.082 Uiso 1 1 calc R . .
C19 C 0.47920(15) 0.47198(11) 0.37738(11) 0.0435(6) Uani 1 1 d . . .
H19A H 0.4435 0.4290 0.4032 0.065 Uiso 1 1 calc R . .
H19B H 0.4542 0.4993 0.3310 0.065 Uiso 1 1 calc R . .
H19C H 0.4628 0.5043 0.4015 0.065 Uiso 1 1 calc R . .
C20 C 0.63372(16) 0.39928(10) 0.44537(9) 0.0400(5) Uani 1 1 d . . .
H20A H 0.5922 0.3591 0.4691 0.060 Uiso 1 1 calc R . .
H20B H 0.6206 0.4306 0.4704 0.060 Uiso 1 1 calc R . .
H20C H 0.7096 0.3784 0.4437 0.060 Uiso 1 1 calc R . .
C21 C 0.69344(15) 0.57238(10) 0.37856(9) 0.0363(5) Uani 1 1 d . . .
C22 C 0.58937(17) 0.58774(11) 0.42006(10) 0.0468(6) Uani 1 1 d . . .
H22A H 0.6020 0.6114 0.4481 0.070 Uiso 1 1 calc R . .
H22B H 0.5644 0.5411 0.4503 0.070 Uiso 1 1 calc R . .
H22C H 0.5354 0.6205 0.3882 0.070 Uiso 1 1 calc R . .
C23 C 0.77766(18) 0.52370(12) 0.42892(11) 0.0564(7) Uani 1 1 d . . .
H23A H 0.7856 0.5479 0.4577 0.085 Uiso 1 1 calc R . .
H23B H 0.8457 0.5162 0.4030 0.085 Uiso 1 1 calc R . .
H23C H 0.7557 0.4758 0.4584 0.085 Uiso 1 1 calc R . .
C24 C 0.73234(19) 0.64657(11) 0.33560(12) 0.0594(7) Uani 1 1 d . . .
H24A H 0.7398 0.6686 0.3663 0.089 Uiso 1 1 calc R . .
H24B H 0.6807 0.6801 0.3023 0.089 Uiso 1 1 calc R . .
H24C H 0.8013 0.6384 0.3108 0.089 Uiso 1 1 calc R . .
C25 C 1.00114(15) 0.24458(10) 0.40620(9) 0.0353(5) Uani 1 1 d . . .
C26 C 1.03189(18) 0.22424(12) 0.34468(11) 0.0570(6) Uani 1 1 d . . .
H26A H 0.9933 0.1855 0.3507 0.086 Uiso 1 1 calc R . .
H26B H 1.1086 0.2062 0.3419 0.086 Uiso 1 1 calc R . .
H26C H 1.0135 0.2680 0.3020 0.086 Uiso 1 1 calc R . .
C27 C 0.88033(15) 0.27331(11) 0.40565(11) 0.0461(6) Uani 1 1 d . . .
H27A H 0.8433 0.2343 0.4106 0.069 Uiso 1 1 calc R . .
H27B H 0.8652 0.3164 0.3619 0.069 Uiso 1 1 calc R . .
H27C H 0.8557 0.2875 0.4441 0.069 Uiso 1 1 calc R . .
C28 C 1.02030(17) 0.17379(10) 0.47240(10) 0.0458(6) Uani 1 1 d . . .
H28A H 0.9804 0.1377 0.4739 0.069 Uiso 1 1 calc R . .
H28B H 0.9964 0.1852 0.5126 0.069 Uiso 1 1 calc R . .
H28C H 1.0964 0.1532 0.4732 0.069 Uiso 1 1 calc R . .
C29 C 1.05643(15) 0.33750(10) 0.47748(9) 0.0359(5) Uani 1 1 d . . .
C30 C 0.94041(17) 0.33660(11) 0.50877(11) 0.0496(6) Uani 1 1 d . . .
H30A H 0.9324 0.3455 0.5504 0.074 Uiso 1 1 calc R . .
H30B H 0.9217 0.2883 0.5209 0.074 Uiso 1 1 calc R . .
H30C H 0.8932 0.3754 0.4750 0.074 Uiso 1 1 calc R . .
C31 C 1.12656(18) 0.28073(12) 0.53452(10) 0.0525(6) Uani 1 1 d . . .
H31A H 1.1125 0.2930 0.5744 0.079 Uiso 1 1 calc R . .
H31B H 1.2016 0.2815 0.5173 0.079 Uiso 1 1 calc R . .
H31C H 1.1105 0.2313 0.5484 0.079 Uiso 1 1 calc R . .
C32 C 1.07758(18) 0.41447(11) 0.46017(12) 0.0562(6) Uani 1 1 d . . .
H32A H 1.0675 0.4223 0.5025 0.084 Uiso 1 1 calc R . .
H32B H 1.0280 0.4519 0.4272 0.084 Uiso 1 1 calc R . .
H32C H 1.1508 0.4187 0.4397 0.084 Uiso 1 1 calc R . .
C33 C 1.22313(14) 0.29984(10) 0.36681(9) 0.0341(5) Uani 1 1 d . . .
C34 C 1.27420(16) 0.21962(11) 0.40939(10) 0.0448(6) Uani 1 1 d . . .
H34A H 1.3494 0.2117 0.3930 0.067 Uiso 1 1 calc R . .
H34B H 1.2374 0.1857 0.4041 0.067 Uiso 1 1 calc R . .
H34C H 1.2684 0.2103 0.4582 0.067 Uiso 1 1 calc R . .
C35 C 1.28804(16) 0.34955(11) 0.37339(12) 0.0534(7) Uani 1 1 d . . .
H35A H 1.3627 0.3373 0.3581 0.080 Uiso 1 1 calc R . .
H35B H 1.2826 0.3420 0.4217 0.080 Uiso 1 1 calc R . .
H35C H 1.2606 0.4013 0.3446 0.080 Uiso 1 1 calc R . .
C36 C 1.23664(17) 0.31357(13) 0.29042(10) 0.0525(7) Uani 1 1 d . . .
H36A H 1.3123 0.3031 0.2763 0.079 Uiso 1 1 calc R . .
H36B H 1.2079 0.3653 0.2622 0.079 Uiso 1 1 calc R . .
H36C H 1.1983 0.2811 0.2841 0.079 Uiso 1 1 calc R . .
C37 C 1.04956(19) 0.40292(12) 0.14309(11) 0.0567(7) Uani 1 1 d . . .
H37A H 1.0333 0.3930 0.1059 0.085 Uiso 1 1 calc R . .
H37B H 1.0777 0.3563 0.1805 0.085 Uiso 1 1 calc R . .
H37C H 1.1027 0.4357 0.1253 0.085 Uiso 1 1 calc R . .
C38 C 0.8798(2) 0.51745(11) 0.09350(10) 0.0541(7) Uani 1 1 d . . .
H38A H 0.8793 0.4939 0.0628 0.081 Uiso 1 1 calc R . .
H38B H 0.9265 0.5547 0.0719 0.081 Uiso 1 1 calc R . .
H38C H 0.8074 0.5413 0.1018 0.081 Uiso 1 1 calc R . .
C39 C 0.84093(18) 0.38106(10) 0.19900(10) 0.0475(6) Uani 1 1 d . . .
H39A H 0.8384 0.3708 0.1592 0.071 Uiso 1 1 calc R . .
H39B H 0.7693 0.4015 0.2126 0.071 Uiso 1 1 calc R . .
H39C H 0.8675 0.3351 0.2376 0.071 Uiso 1 1 calc R . .
C40 C 0.6982(5) 0.1401(3) 0.6714(3) 0.0649(19) Uani 0.538(2) 1 d P A 1
C41 C 0.7702(5) 0.1836(4) 0.6178(3) 0.085(3) Uani 0.538(2) 1 d P A 1
H41A H 0.8028 0.2098 0.6358 0.128 Uiso 0.538(2) 1 calc PR A 1
H41B H 0.7307 0.2195 0.5783 0.128 Uiso 0.538(2) 1 calc PR A 1
H41C H 0.8260 0.1509 0.6031 0.128 Uiso 0.538(2) 1 calc PR A 1
C42 C 0.6404(3) 0.1711(2) 0.72376(19) 0.0454(11) Uani 0.538(2) 1 d P A 1
H42A H 0.6861 0.1990 0.7307 0.068 Uiso 0.538(2) 1 calc PR A 1
H42B H 0.6242 0.1302 0.7678 0.068 Uiso 0.538(2) 1 calc PR A 1
H42C H 0.5741 0.2038 0.7060 0.068 Uiso 0.538(2) 1 calc PR A 1
C43 C 0.7966(3) 0.0776(3) 0.7224(2) 0.0609(14) Uani 0.538(2) 1 d P A 1
H43A H 0.8368 0.1037 0.7359 0.091 Uiso 0.538(2) 1 calc PR A 1
H43B H 0.8447 0.0524 0.6964 0.091 Uiso 0.538(2) 1 calc PR A 1
H43C H 0.7642 0.0411 0.7639 0.091 Uiso 0.538(2) 1 calc PR A 1
C40' C 0.6911(6) 0.1397(4) 0.6723(4) 0.068(2) Uani 0.462(2) 1 d P A 2
C41' C 0.7702(5) 0.1800(5) 0.6171(4) 0.083(3) Uani 0.462(2) 1 d P A 2
H41D H 0.8018 0.2083 0.6332 0.124 Uiso 0.462(2) 1 calc PR A 2
H41E H 0.7343 0.2138 0.5753 0.124 Uiso 0.462(2) 1 calc PR A 2
H41F H 0.8262 0.1443 0.6067 0.124 Uiso 0.462(2) 1 calc PR A 2
C42' C 0.6020(4) 0.2232(2) 0.6477(2) 0.0566(15) Uani 0.462(2) 1 d P A 2
H42D H 0.6298 0.2585 0.6568 0.085 Uiso 0.462(2) 1 calc PR A 2
H42E H 0.5331 0.2147 0.6742 0.085 Uiso 0.462(2) 1 calc PR A 2
H42F H 0.5930 0.2431 0.5983 0.085 Uiso 0.462(2) 1 calc PR A 2
C43' C 0.6990(4) 0.1212(3) 0.7371(2) 0.0562(15) Uani 0.462(2) 1 d P A 2
H43D H 0.7363 0.1556 0.7412 0.084 Uiso 0.462(2) 1 calc PR A 2
H43E H 0.7390 0.0709 0.7578 0.084 Uiso 0.462(2) 1 calc PR A 2
H43F H 0.6278 0.1232 0.7612 0.084 Uiso 0.462(2) 1 calc PR A 2
C44 C 0.7189(3) 0.0074(2) 0.6328(2) 0.0495(13) Uani 0.588(3) 1 d P A 1
C45 C 0.8013(4) 0.0288(3) 0.5751(2) 0.080(2) Uani 0.588(3) 1 d P A 1
H45A H 0.8442 -0.0156 0.5715 0.119 Uiso 0.588(3) 1 calc PR A 1
H45B H 0.8472 0.0558 0.5833 0.119 Uiso 0.588(3) 1 calc PR A 1
H45C H 0.7676 0.0606 0.5320 0.119 Uiso 0.588(3) 1 calc PR A 1
C46 C 0.7473(4) -0.0574(2) 0.6899(2) 0.0699(16) Uani 0.588(3) 1 d P A 1
H46A H 0.7953 -0.0931 0.6749 0.105 Uiso 0.588(3) 1 calc PR A 1
H46B H 0.6834 -0.0779 0.7153 0.105 Uiso 0.588(3) 1 calc PR A 1
H46C H 0.7834 -0.0471 0.7200 0.105 Uiso 0.588(3) 1 calc PR A 1
C47 C 0.6449(4) -0.01507(19) 0.5906(2) 0.0711(15) Uani 0.588(3) 1 d P A 1
H47A H 0.6864 -0.0553 0.5792 0.107 Uiso 0.588(3) 1 calc PR A 1
H47B H 0.6245 0.0281 0.5480 0.107 Uiso 0.588(3) 1 calc PR A 1
H47C H 0.5808 -0.0312 0.6200 0.107 Uiso 0.588(3) 1 calc PR A 1
C44' C 0.7086(6) 0.0043(4) 0.6315(4) 0.061(2) Uani 0.412(3) 1 d P A 2
C45' C 0.8025(7) 0.0248(5) 0.5749(4) 0.088(4) Uani 0.412(3) 1 d P A 2
H45D H 0.8433 -0.0200 0.5712 0.132 Uiso 0.412(3) 1 calc PR A 2
H45E H 0.8488 0.0481 0.5874 0.132 Uiso 0.412(3) 1 calc PR A 2
H45F H 0.7744 0.0593 0.5305 0.132 Uiso 0.412(3) 1 calc PR A 2
C46' C 0.7948(5) -0.0308(3) 0.7021(3) 0.0534(18) Uani 0.412(3) 1 d P A 2
H46D H 0.8479 -0.0725 0.7001 0.080 Uiso 0.412(3) 1 calc PR A 2
H46E H 0.7518 -0.0471 0.7464 0.080 Uiso 0.412(3) 1 calc PR A 2
H46F H 0.8310 0.0086 0.6974 0.080 Uiso 0.412(3) 1 calc PR A 2
C47' C 0.6677(4) -0.0659(2) 0.6563(3) 0.0463(15) Uani 0.412(3) 1 d P A 2
H47D H 0.7211 -0.1015 0.6440 0.070 Uiso 0.412(3) 1 calc PR A 2
H47E H 0.6022 -0.0566 0.6347 0.070 Uiso 0.412(3) 1 calc PR A 2
H47F H 0.6527 -0.0860 0.7066 0.070 Uiso 0.412(3) 1 calc PR A 2
C48 C 0.5367(3) 0.15749(18) 0.57996(16) 0.0385(9) Uani 0.576(2) 1 d P A 1
C49 C 0.4846(3) 0.22580(18) 0.59424(19) 0.0518(12) Uani 0.576(2) 1 d P A 1
H49A H 0.4435 0.2619 0.5556 0.078 Uiso 0.576(2) 1 calc PR A 1
H49B H 0.5400 0.2482 0.5994 0.078 Uiso 0.576(2) 1 calc PR A 1
H49C H 0.4372 0.2106 0.6368 0.078 Uiso 0.576(2) 1 calc PR A 1
C50 C 0.6050(4) 0.1872(3) 0.5037(2) 0.0641(19) Uani 0.576(2) 1 d P A 1
H50A H 0.5588 0.2259 0.4692 0.096 Uiso 0.576(2) 1 calc PR A 1
H50B H 0.6316 0.1460 0.4905 0.096 Uiso 0.576(2) 1 calc PR A 1
H50C H 0.6651 0.2074 0.5062 0.096 Uiso 0.576(2) 1 calc PR A 1
C51 C 0.4431(3) 0.1250(2) 0.5778(2) 0.0557(12) Uani 0.576(2) 1 d P A 1
H51A H 0.3981 0.1623 0.5417 0.084 Uiso 0.576(2) 1 calc PR A 1
H51B H 0.4014 0.1101 0.6226 0.084 Uiso 0.576(2) 1 calc PR A 1
H51C H 0.4698 0.0818 0.5675 0.084 Uiso 0.576(2) 1 calc PR A 1
C48' C 0.5436(4) 0.1329(3) 0.5631(2) 0.0322(12) Uani 0.424(2) 1 d P A 2
C49' C 0.4379(4) 0.1786(3) 0.5741(2) 0.0467(15) Uani 0.424(2) 1 d P A 2
H49D H 0.4012 0.2018 0.5316 0.070 Uiso 0.424(2) 1 calc PR A 2
H49E H 0.4505 0.2171 0.5858 0.070 Uiso 0.424(2) 1 calc PR A 2
H49F H 0.3937 0.1465 0.6118 0.070 Uiso 0.424(2) 1 calc PR A 2
C50' C 0.5963(6) 0.1823(3) 0.5048(3) 0.049(2) Uani 0.424(2) 1 d P A 2
H50D H 0.5523 0.2033 0.4657 0.074 Uiso 0.424(2) 1 calc PR A 2
H50E H 0.6645 0.1560 0.4934 0.074 Uiso 0.424(2) 1 calc PR A 2
H50F H 0.6087 0.2222 0.5146 0.074 Uiso 0.424(2) 1 calc PR A 2
C51' C 0.5148(4) 0.0741(2) 0.5438(2) 0.0418(12) Uani 0.424(2) 1 d P A 2
H51D H 0.4765 0.0995 0.5019 0.063 Uiso 0.424(2) 1 calc PR A 2
H51E H 0.4697 0.0433 0.5818 0.063 Uiso 0.424(2) 1 calc PR A 2
H51F H 0.5802 0.0430 0.5355 0.063 Uiso 0.424(2) 1 calc PR A 2
C52 C 0.67836(16) -0.10773(11) 0.92655(9) 0.0406(5) Uani 1 1 d . . .
C53 C 0.64485(18) -0.02349(11) 0.89495(11) 0.0520(6) Uani 1 1 d . . .
H53A H 0.7007 -0.0007 0.8990 0.078 Uiso 1 1 calc R . .
H53B H 0.5785 -0.0102 0.9195 0.078 Uiso 1 1 calc R . .
H53C H 0.6340 -0.0057 0.8461 0.078 Uiso 1 1 calc R . .
C54 C 0.78390(18) -0.12342(14) 0.88746(12) 0.0646(8) Uani 1 1 d . . .
H54A H 0.8369 -0.1001 0.8939 0.097 Uiso 1 1 calc R . .
H54B H 0.7741 -0.1034 0.8382 0.097 Uiso 1 1 calc R . .
H54C H 0.8085 -0.1769 0.9052 0.097 Uiso 1 1 calc R . .
C55 C 0.70112(18) -0.13431(13) 1.00217(10) 0.0553(6) Uani 1 1 d . . .
H55A H 0.7580 -0.1108 1.0037 0.083 Uiso 1 1 calc R . .
H55B H 0.7232 -0.1881 1.0227 0.083 Uiso 1 1 calc R . .
H55C H 0.6366 -0.1209 1.0282 0.083 Uiso 1 1 calc R . .
C56 C 0.62368(18) -0.24690(11) 0.91854(9) 0.0439(6) Uani 1 1 d . . .
C57 C 0.6860(2) -0.23977(12) 0.84984(10) 0.0584(7) Uani 1 1 d . . .
H57A H 0.7132 -0.2891 0.8512 0.088 Uiso 1 1 calc R . .
H57B H 0.7457 -0.2142 0.8419 0.088 Uiso 1 1 calc R . .
H57C H 0.6391 -0.2115 0.8123 0.088 Uiso 1 1 calc R . .
C58 C 0.6964(2) -0.29682(13) 0.97717(11) 0.0685(8) Uani 1 1 d . . .
H58A H 0.7218 -0.3447 0.9751 0.103 Uiso 1 1 calc R . .
H58B H 0.6564 -0.3042 1.0218 0.103 Uiso 1 1 calc R . .
H58C H 0.7574 -0.2733 0.9719 0.103 Uiso 1 1 calc R . .
C59 C 0.5322(2) -0.28841(11) 0.92789(12) 0.0631(7) Uani 1 1 d . . .
H59A H 0.5619 -0.3371 0.9283 0.095 Uiso 1 1 calc R . .
H59B H 0.4867 -0.2599 0.8896 0.095 Uiso 1 1 calc R . .
H59C H 0.4900 -0.2946 0.9717 0.095 Uiso 1 1 calc R . .
C60 C 0.45123(16) -0.15279(10) 0.98582(9) 0.0365(5) Uani 1 1 d . . .
C61 C 0.35191(16) -0.16282(12) 0.96333(10) 0.0459(6) Uani 1 1 d . . .
H61A H 0.2923 -0.1638 0.9983 0.069 Uiso 1 1 calc R . .
H61B H 0.3663 -0.2095 0.9584 0.069 Uiso 1 1 calc R . .
H61C H 0.3338 -0.1216 0.9190 0.069 Uiso 1 1 calc R . .
C62 C 0.42266(18) -0.07856(11) 0.99163(10) 0.0473(6) Uani 1 1 d . . .
H62A H 0.3629 -0.0804 1.0266 0.071 Uiso 1 1 calc R . .
H62B H 0.4027 -0.0389 0.9469 0.071 Uiso 1 1 calc R . .
H62C H 0.4842 -0.0690 1.0051 0.071 Uiso 1 1 calc R . .
C63 C 0.47167(19) -0.21415(13) 1.05858(10) 0.0552(7) Uani 1 1 d . . .
H63A H 0.4087 -0.2116 1.0904 0.083 Uiso 1 1 calc R . .
H63B H 0.5329 -0.2073 1.0747 0.083 Uiso 1 1 calc R . .
H63C H 0.4863 -0.2625 1.0569 0.083 Uiso 1 1 calc R . .
C64 C 0.35097(19) -0.15444(12) 0.69773(12) 0.0568(6) Uani 1 1 d . . .
C65 C 0.30326(19) -0.20925(11) 0.68537(12) 0.0604(6) Uani 1 1 d . . .
H65A H 0.3591 -0.2371 0.6653 0.091 Uiso 1 1 calc R . .
H65B H 0.2474 -0.1822 0.6535 0.091 Uiso 1 1 calc R . .
H65C H 0.2728 -0.2435 0.7294 0.091 Uiso 1 1 calc R . .
C66 C 0.4024(2) -0.10227(14) 0.62540(13) 0.0776(8) Uani 1 1 d . . .
H66A H 0.4532 -0.1326 0.6053 0.116 Uiso 1 1 calc R . .
H66B H 0.4394 -0.0694 0.6320 0.116 Uiso 1 1 calc R . .
H66C H 0.3463 -0.0727 0.5942 0.116 Uiso 1 1 calc R . .
C67 C 0.44408(19) -0.19573(13) 0.74028(13) 0.0725(7) Uani 1 1 d . . .
H67A H 0.4930 -0.2254 0.7187 0.109 Uiso 1 1 calc R . .
H67B H 0.4189 -0.2283 0.7869 0.109 Uiso 1 1 calc R . .
H67C H 0.4812 -0.1605 0.7430 0.109 Uiso 1 1 calc R . .
C68 C 0.16342(18) -0.15251(12) 0.81217(11) 0.0527(6) Uani 1 1 d . . .
C69 C 0.07240(17) -0.17154(12) 0.78948(12) 0.0596(7) Uani 1 1 d . . .
H69A H 0.0297 -0.2008 0.8304 0.089 Uiso 1 1 calc R . .
H69B H 0.1021 -0.2001 0.7623 0.089 Uiso 1 1 calc R . .
H69C H 0.0273 -0.1258 0.7613 0.089 Uiso 1 1 calc R . .
C70 C 0.11823(19) -0.11780(12) 0.86127(11) 0.0582(7) Uani 1 1 d . . .
H70A H 0.0738 -0.1498 0.8988 0.087 Uiso 1 1 calc R . .
H70B H 0.0750 -0.0695 0.8367 0.087 Uiso 1 1 calc R . .
H70C H 0.1764 -0.1113 0.8805 0.087 Uiso 1 1 calc R . .
C71 C 0.2328(2) -0.22872(13) 0.85791(13) 0.0749(9) Uani 1 1 d . . .
H71A H 0.1875 -0.2582 0.8969 0.112 Uiso 1 1 calc R . .
H71B H 0.2899 -0.2190 0.8754 0.112 Uiso 1 1 calc R . .
H71C H 0.2638 -0.2559 0.8297 0.112 Uiso 1 1 calc R . .
C72 C 0.16975(19) -0.01433(13) 0.66762(13) 0.0609(7) Uani 1 1 d . . .
C73 C 0.11979(19) -0.03754(14) 0.62218(12) 0.0694(8) Uani 1 1 d . . .
H73A H 0.0787 0.0062 0.5884 0.104 Uiso 1 1 calc R . .
H73B H 0.0727 -0.0730 0.6514 0.104 Uiso 1 1 calc R . .
H73C H 0.1763 -0.0605 0.5980 0.104 Uiso 1 1 calc R . .
C74 C 0.0752(2) 0.02340(14) 0.70647(16) 0.0822(10) Uani 1 1 d . . .
H74A H 0.0317 0.0649 0.6722 0.123 Uiso 1 1 calc R . .
H74B H 0.1056 0.0414 0.7332 0.123 Uiso 1 1 calc R . .
H74C H 0.0308 -0.0132 0.7376 0.123 Uiso 1 1 calc R . .
C75 C 0.2306(2) 0.04629(13) 0.62263(13) 0.0714(9) Uani 1 1 d . . .
H75A H 0.1850 0.0861 0.5885 0.107 Uiso 1 1 calc R . .
H75B H 0.2927 0.0271 0.5988 0.107 Uiso 1 1 calc R . .
H75C H 0.2542 0.0655 0.6510 0.107 Uiso 1 1 calc R . .
C76 C 0.24111(18) 0.15465(11) 0.72667(11) 0.0503(7) Uani 1 1 d . . .
H76A H 0.1984 0.1876 0.7468 0.075 Uiso 1 1 calc R . .
H76B H 0.1939 0.1353 0.7105 0.075 Uiso 1 1 calc R . .
H76C H 0.2883 0.1822 0.6877 0.075 Uiso 1 1 calc R . .
C77 C 0.38515(17) 0.12882(10) 0.82036(10) 0.0458(5) Uani 1 1 d . . .
H77A H 0.3322 0.1680 0.8275 0.069 Uiso 1 1 calc R . .
H77B H 0.4407 0.1509 0.7849 0.069 Uiso 1 1 calc R . .
H77C H 0.4171 0.0954 0.8637 0.069 Uiso 1 1 calc R . .
C78 C 0.21663(17) 0.04608(11) 0.86057(11) 0.0483(6) Uani 1 1 d . . .
H78A H 0.1707 0.0888 0.8658 0.072 Uiso 1 1 calc R . .
H78B H 0.2483 0.0127 0.9041 0.072 Uiso 1 1 calc R . .
H78C H 0.1744 0.0198 0.8486 0.072 Uiso 1 1 calc R . .

loop_
_atom_site_aniso_label
_atom_site_aniso_U_11
_atom_site_aniso_U_22
_atom_site_aniso_U_33
_atom_site_aniso_U_23
_atom_site_aniso_U_13
_atom_site_aniso_U_12
W1 0.01995(3) 0.01944(3) 0.02054(3) -0.00634(2) -0.00160(2) -0.00220(2)
W2 0.02106(3) 0.02009(3) 0.01883(3) -0.00733(2) -0.00207(2) -0.00439(2)
P1 0.0574(3) 0.0355(2) 0.0266(2) -0.01511(17) -0.0017(2) -0.0112(2)
P2 0.0338(2) 0.0264(2) 0.0356(2) -0.01577(17) 0.00585(18) -0.00564(19)
Si1 0.0340(3) 0.0355(3) 0.0383(3) -0.0059(2) 0.0055(2) -0.0171(2)
Si2 0.0232(2) 0.0291(2) 0.0247(2) -0.00474(18) 0.00219(18) 0.0012(2)
Si3 0.0243(2) 0.0243(2) 0.0271(2) -0.00445(18) -0.00740(18) -0.00023(19)
Si4 0.0300(3) 0.0275(2) 0.0285(2) -0.00423(19) 0.0063(2) -0.0062(2)
Si5 0.0359(3) 0.0290(2) 0.02072(19) -0.00733(17) -0.00776(18) -0.0043(2)
Si6 0.0281(2) 0.0295(2) 0.0380(2) -0.01454(18) -0.00949(19) -0.0065(2)
O1 0.0554(8) 0.0508(7) 0.0425(7) -0.0114(6) 0.0072(6) -0.0344(7)
O2 0.0314(7) 0.0513(9) 0.0381(7) 0.0057(7) 0.0119(6) 0.0119(7)
O3 0.0276(7) 0.0395(8) 0.0412(7) 0.0092(6) -0.0075(6) -0.0001(6)
O4 0.0312(6) 0.0243(5) 0.0315(6) -0.0086(5) 0.0063(5) -0.0083(5)
O5 0.0305(6) 0.0226(5) 0.0221(5) -0.0061(4) -0.0056(4) -0.0034(5)
O6 0.0288(6) 0.0339(5) 0.0432(6) -0.0198(5) -0.0075(5) -0.0076(5)
C1 0.0438(12) 0.0347(11) 0.0606(13) -0.0106(10) 0.0126(10) -0.0047(10)
C2 0.0415(13) 0.0551(14) 0.0886(18) -0.0128(13) 0.0107(13) -0.0080(12)
C3 0.0673(16) 0.0609(14) 0.0673(15) -0.0263(12) 0.0181(13) -0.0023(13)
C4 0.076(2) 0.0447(15) 0.099(2) -0.0122(15) -0.0013(17) 0.0042(14)
C5 0.0374(11) 0.0424(10) 0.0414(10) -0.0122(8) 0.0021(8) -0.0078(9)
C6 0.0434(13) 0.0628(13) 0.0687(13) -0.0340(11) -0.0001(11) -0.0020(11)
C7 0.0621(14) 0.0378(11) 0.0512(13) -0.0017(10) 0.0018(11) -0.0141(11)
C8 0.0541(14) 0.0663(14) 0.0522(12) -0.0253(11) -0.0079(11) 0.0003(12)
C9 0.0453(11) 0.0500(11) 0.0492(11) -0.0135(9) -0.0076(9) -0.0180(10)
C10 0.0781(16) 0.0804(14) 0.0481(12) -0.0291(10) 0.0053(11) -0.0355(13)
C11 0.0774(18) 0.0716(17) 0.0658(15) -0.0092(13) -0.0262(14) -0.0123(15)
C12 0.0687(14) 0.0712(13) 0.0821(15) -0.0276(12) -0.0186(13) -0.0335(12)
C13 0.0365(10) 0.0313(9) 0.0282(8) -0.0046(7) -0.0037(8) 0.0044(8)
C14 0.0484(13) 0.0524(13) 0.0314(10) 0.0031(10) 0.0026(9) 0.0011(11)
C15 0.0749(16) 0.0501(12) 0.0341(10) -0.0151(9) -0.0185(10) 0.0098(12)
C16 0.0359(11) 0.0371(11) 0.0397(10) -0.0040(9) -0.0093(9) 0.0068(9)
C17 0.0345(10) 0.0272(8) 0.0340(8) -0.0097(7) -0.0052(7) -0.0001(8)
C18 0.0768(16) 0.0379(10) 0.0478(11) -0.0192(9) -0.0170(11) 0.0034(11)
C19 0.0347(10) 0.0399(10) 0.0509(11) -0.0112(9) -0.0042(9) -0.0129(9)
C20 0.0460(11) 0.0276(9) 0.0359(9) -0.0055(8) -0.0005(8) -0.0054(9)
C21 0.0351(10) 0.0317(9) 0.0370(9) -0.0074(7) -0.0053(8) -0.0092(8)
C22 0.0588(13) 0.0413(10) 0.0409(10) -0.0211(8) 0.0022(9) -0.0062(10)
C23 0.0552(13) 0.0567(12) 0.0571(12) -0.0154(10) -0.0220(10) -0.0141(11)
C24 0.0645(14) 0.0425(11) 0.0666(14) -0.0081(10) -0.0132(12) -0.0256(11)
C25 0.0306(9) 0.0389(9) 0.0372(9) -0.0147(7) -0.0083(7) -0.0058(8)
C26 0.0583(14) 0.0727(12) 0.0594(11) -0.0418(9) -0.0078(10) -0.0160(11)
C27 0.0365(10) 0.0533(11) 0.0477(11) -0.0145(9) -0.0096(9) -0.0156(9)
C28 0.0482(12) 0.0329(9) 0.0524(11) -0.0114(9) -0.0066(10) -0.0115(9)
C29 0.0368(10) 0.0342(8) 0.0393(9) -0.0182(7) -0.0088(8) -0.0009(8)
C30 0.0456(12) 0.0531(11) 0.0544(11) -0.0314(9) 0.0059(9) -0.0058(10)
C31 0.0581(14) 0.0617(12) 0.0420(10) -0.0261(9) -0.0183(9) 0.0016(11)
C32 0.0555(14) 0.0446(10) 0.0818(13) -0.0388(9) -0.0060(11) -0.0074(10)
C33 0.0251(9) 0.0330(9) 0.0377(9) -0.0104(7) -0.0045(7) -0.0007(8)
C34 0.0317(10) 0.0439(11) 0.0522(11) -0.0189(9) -0.0106(9) 0.0086(9)
C35 0.0291(10) 0.0492(11) 0.0771(14) -0.0232(11) -0.0002(10) -0.0077(9)
C36 0.0406(12) 0.0639(14) 0.0408(11) -0.0142(10) 0.0027(9) -0.0065(11)
C37 0.0647(15) 0.0666(12) 0.0456(10) -0.0327(9) -0.0023(10) -0.0064(12)
C38 0.0796(16) 0.0434(11) 0.0345(10) -0.0145(8) -0.0053(10) -0.0050(12)
C39 0.0665(13) 0.0416(10) 0.0420(10) -0.0189(8) -0.0118(9) -0.0153(10)
C40 0.081(3) 0.059(2) 0.071(3) -0.043(2) 0.035(2) -0.039(2)
C41 0.083(4) 0.117(4) 0.062(3) -0.030(3) 0.000(3) -0.050(4)
C42 0.051(2) 0.0424(18) 0.049(2) -0.0215(15) 0.0023(17) -0.0205(17)
C43 0.036(2) 0.084(3) 0.058(2) -0.024(2) -0.0002(19) -0.016(2)
C40' 0.084(4) 0.075(4) 0.060(4) -0.035(3) 0.049(3) -0.070(3)
C41' 0.076(4) 0.130(5) 0.050(4) -0.019(4) 0.020(3) -0.091(3)
C42' 0.078(3) 0.047(2) 0.056(2) -0.0314(19) 0.007(2) -0.022(2)
C43' 0.068(3) 0.066(3) 0.037(2) -0.013(2) -0.002(2) -0.036(3)
C44 0.041(2) 0.0467(18) 0.071(2) -0.0343(17) 0.0027(18) -0.0126(17)
C45 0.065(3) 0.095(3) 0.052(2) -0.032(2) 0.018(2) 0.023(3)
C46 0.070(3) 0.047(2) 0.062(2) -0.0154(19) 0.025(2) 0.009(2)
C47 0.114(4) 0.0374(18) 0.061(2) -0.0297(16) 0.020(2) -0.012(2)
C44' 0.063(4) 0.045(3) 0.068(3) -0.033(3) 0.054(3) -0.019(3)
C45' 0.061(5) 0.088(7) 0.051(5) 0.006(5) 0.028(4) 0.008(5)
C46' 0.050(3) 0.045(3) 0.043(3) -0.007(2) -0.009(3) 0.014(3)
C47' 0.043(3) 0.033(2) 0.062(3) -0.021(2) 0.008(2) -0.009(2)
C48 0.060(2) 0.0320(15) 0.0247(14) -0.0121(12) 0.0021(14) -0.0137(16)
C49 0.068(3) 0.0276(17) 0.047(2) -0.0079(15) -0.0060(19) 0.0015(18)
C50 0.066(3) 0.065(3) 0.041(2) -0.004(2) 0.004(2) -0.018(3)
C51 0.068(3) 0.047(2) 0.052(2) -0.0166(17) -0.0189(19) -0.006(2)
C48' 0.037(2) 0.033(2) 0.0172(18) -0.0017(17) -0.0064(17) -0.003(2)
C49' 0.043(3) 0.052(3) 0.034(2) -0.012(2) -0.010(2) 0.005(2)
C50' 0.113(5) 0.018(2) 0.016(2) 0.0019(18) -0.009(3) -0.027(3)
C51' 0.043(3) 0.052(2) 0.037(2) -0.0188(18) -0.0073(19) -0.018(2)
C52 0.0385(10) 0.0520(10) 0.0336(9) -0.0173(8) -0.0078(8) -0.0101(9)
C53 0.0650(13) 0.0560(11) 0.0455(10) -0.0210(9) -0.0033(10) -0.0320(10)
C54 0.0417(12) 0.0951(16) 0.0616(13) -0.0357(12) -0.0009(10) -0.0171(13)
C55 0.0557(13) 0.0738(13) 0.0438(10) -0.0245(9) -0.0218(9) -0.0121(11)
C56 0.0593(13) 0.0333(10) 0.0334(9) -0.0099(7) -0.0232(9) 0.0089(10)
C57 0.0736(16) 0.0531(12) 0.0459(10) -0.0278(9) -0.0248(10) 0.0235(12)
C58 0.0953(19) 0.0508(13) 0.0458(11) -0.0151(10) -0.0336(12) 0.0230(14)
C59 0.1012(19) 0.0321(10) 0.0605(12) -0.0178(9) -0.0291(13) -0.0063(12)
C60 0.0455(11) 0.0384(9) 0.0214(8) -0.0052(7) -0.0040(7) -0.0137(9)
C61 0.0419(11) 0.0519(12) 0.0347(10) -0.0071(9) 0.0007(9) -0.0172(10)
C62 0.0526(13) 0.0545(11) 0.0356(9) -0.0224(8) 0.0051(9) -0.0100(10)
C63 0.0713(15) 0.0611(13) 0.0249(9) -0.0051(9) -0.0042(10) -0.0229(12)
C64 0.0513(13) 0.0633(11) 0.0797(12) -0.0511(9) -0.0175(10) -0.0013(10)
C65 0.0729(15) 0.0571(10) 0.0750(12) -0.0445(9) -0.0149(11) -0.0142(11)
C66 0.0751(17) 0.0979(14) 0.0900(15) -0.0654(12) 0.0167(13) -0.0347(14)
C67 0.0569(15) 0.0836(13) 0.1001(14) -0.0675(11) -0.0345(12) 0.0270(12)
C68 0.0576(12) 0.0611(11) 0.0463(11) -0.0182(9) -0.0060(10) -0.0308(10)
C69 0.0599(12) 0.0669(12) 0.0585(13) -0.0178(10) -0.0052(11) -0.0405(11)
C70 0.0558(13) 0.0684(12) 0.0600(12) -0.0310(10) 0.0112(10) -0.0323(11)
C71 0.107(2) 0.0483(13) 0.0644(15) -0.0089(12) -0.0326(15) -0.0163(14)
C72 0.0540(13) 0.0496(13) 0.0703(14) -0.0073(11) -0.0284(11) -0.0125(11)
C73 0.0707(14) 0.0708(15) 0.0581(13) -0.0024(12) -0.0407(11) -0.0211(13)
C74 0.0460(15) 0.0628(16) 0.127(2) -0.0332(15) -0.0270(15) 0.0121(13)
C75 0.099(2) 0.0425(13) 0.0569(14) 0.0002(11) -0.0204(14) -0.0170(14)
C76 0.0524(13) 0.0315(10) 0.0563(12) -0.0163(9) -0.0041(10) 0.0082(10)
C77 0.0613(13) 0.0403(9) 0.0453(9) -0.0265(7) 0.0071(9) -0.0174(9)
C78 0.0463(12) 0.0372(10) 0.0541(11) -0.0219(8) 0.0191(9) -0.0056(9)

loop_
_atom_type_symbol
_atom_type_description
_atom_type_scat_dispersion_real
_atom_type_scat_dispersion_imag
_atom_type_scat_source
C C 0.0033 0.0016 'International Tables Vol C Tables 4.2.6.8 and 6.1.1.4'
H H 0.0000 0.0000 'International Tables Vol C Tables 4.2.6.8 and 6.1.1.4'
O O 0.0106 0.0060 'International Tables Vol C Tables 4.2.6.8 and 6.1.1.4'
Si Si 0.0817 0.0704 'International Tables Vol C Tables 4.2.6.8 and 6.1.1.4'
P P 0.1023 0.0942 'International Tables Vol C Tables 4.2.6.8 and 6.1.1.4'
W W -0.8490 6.8722 'International Tables Vol C Tables 4.2.6.8 and 6.1.1.4'

loop_
_geom_angle_atom_site_label_1
_geom_angle_atom_site_label_2
_geom_angle_atom_site_label_3
_geom_angle
O3 W1 O2 108.33(5)
O3 W1 O1 114.47(6)
O2 W1 O1 125.75(6)
O3 W1 P1 111.80(5)
O2 W1 P1 100.11(6)
O1 W1 P1 93.59(5)
O5 W2 O4 106.00(5)
O5 W2 O6 107.14(5)
O4 W2 O6 138.77(5)
O5 W2 P2 123.79(4)
O4 W2 P2 91.04(4)
O6 W2 P2 90.45(4)
C39 P1 C37 101.46(11)
C39 P1 C38 100.54(11)
C37 P1 C38 99.10(10)
C39 P1 W1 113.75(7)
C37 P1 W1 117.12(8)
C38 P1 W1 121.64(8)
C77 P2 C78 103.42(10)
C77 P2 C76 99.65(10)
C78 P2 C76 99.28(10)
C77 P2 W2 113.40(7)
C78 P2 W2 113.74(7)
C76 P2 W2 124.42(8)
O1 Si1 C5 107.95(9)
O1 Si1 C1 105.82(9)
C5 Si1 C1 111.34(9)
O1 Si1 C9 107.76(9)
C5 Si1 C9 111.68(10)
C1 Si1 C9 111.97(11)
O2 Si2 C17 107.07(8)
O2 Si2 C21 108.07(9)
C17 Si2 C21 111.49(8)
O2 Si2 C13 106.42(8)
C17 Si2 C13 111.85(9)
C21 Si2 C13 111.64(9)
O3 Si3 C29 104.92(8)
O3 Si3 C25 107.69(8)
C29 Si3 C25 112.40(8)
O3 Si3 C33 108.38(7)
C29 Si3 C33 111.76(9)
C25 Si3 C33 111.32(9)
O4 Si4 C48 104.86(12)
O4 Si4 C40' 107.3(2)
C48 Si4 C40' 102.5(2)
O4 Si4 C44 108.90(13)
C48 Si4 C44 121.80(18)
C40' Si4 C44 110.5(3)
O4 Si4 C44' 106.19(19)
C48 Si4 C44' 119.4(3)
C40' Si4 C44' 115.7(3)
C44 Si4 C44' 5.1(4)
O4 Si4 C40 108.88(16)
C48 Si4 C40 103.26(18)
C40' Si4 C40 2.1(3)
C44 Si4 C40 108.5(2)
C44' Si4 C40 113.7(3)
O4 Si4 C48' 108.00(14)
C48 Si4 C48' 21.31(16)
C40' Si4 C48' 119.9(2)
C44 Si4 C48' 101.9(2)
C44' Si4 C48' 98.9(3)
C40 Si4 C48' 120.1(2)
O5 Si5 C56 106.21(8)
O5 Si5 C52 107.64(7)
C56 Si5 C52 111.56(10)
O5 Si5 C60 106.75(7)
C56 Si5 C60 112.86(9)
C52 Si5 C60 111.42(9)
O6 Si6 C64 107.80(9)
O6 Si6 C72 106.10(9)
C64 Si6 C72 111.59(11)
O6 Si6 C68 108.16(9)
C64 Si6 C68 111.70(10)
C72 Si6 C68 111.21(10)
Si1 O1 W1 165.14(10)
Si2 O2 W1 162.70(11)
Si3 O3 W1 169.74(11)
Si4 O4 W2 158.39(9)
Si5 O5 W2 158.91(8)
Si6 O6 W2 158.61(8)
C2 C1 C3 108.2(2)
C2 C1 C4 108.4(2)
C3 C1 C4 105.2(2)
C2 C1 Si1 114.44(18)
C3 C1 Si1 110.64(16)
C4 C1 Si1 109.53(16)
C8 C5 C6 105.26(18)
C8 C5 C7 108.26(18)
C6 C5 C7 107.17(18)
C8 C5 Si1 111.34(15)
C6 C5 Si1 112.06(14)
C7 C5 Si1 112.38(14)
C11 C9 C10 106.06(18)
C11 C9 C12 107.2(2)
C10 C9 C12 109.0(2)
C11 C9 Si1 110.86(18)
C10 C9 Si1 109.68(16)
C12 C9 Si1 113.76(15)
C14 C13 C16 108.23(16)
C14 C13 C15 107.11(17)
C16 C13 C15 107.74(18)
C14 C13 Si2 109.17(14)
C16 C13 Si2 113.88(13)
C15 C13 Si2 110.48(13)
C20 C17 C18 105.61(15)
C20 C17 C19 107.08(15)
C18 C17 C19 106.93(18)
C20 C17 Si2 111.88(14)
C18 C17 Si2 111.77(13)
C19 C17 Si2 113.12(12)
C23 C21 C24 106.20(17)
C23 C21 C22 108.65(16)
C24 C21 C22 107.16(17)
C23 C21 Si2 109.48(15)
C24 C21 Si2 111.90(15)
C22 C21 Si2 113.17(15)
C26 C25 C27 105.62(17)
C26 C25 C28 108.23(17)
C27 C25 C28 107.75(15)
C26 C25 Si3 110.60(13)
C27 C25 Si3 110.11(14)
C28 C25 Si3 114.14(14)
C32 C29 C31 108.43(18)
C32 C29 C30 105.49(17)
C31 C29 C30 106.98(15)
C32 C29 Si3 110.70(13)
C31 C29 Si3 114.18(14)
C30 C29 Si3 110.62(15)
C35 C33 C36 106.70(17)
C35 C33 C34 106.91(16)
C36 C33 C34 108.29(17)
C35 C33 Si3 112.11(14)
C36 C33 Si3 110.40(13)
C34 C33 Si3 112.19(12)
C41 C40 C42 117.0(5)
C41 C40 C43 95.3(4)
C42 C40 C43 97.3(4)
C41 C40 Si4 117.8(5)
C42 C40 Si4 116.4(4)
C43 C40 Si4 107.1(3)
C43' C40' C41' 121.4(7)
C43' C40' C42' 103.1(6)
C41' C40' C42' 88.0(5)
C43' C40' Si4 119.0(5)
C41' C40' Si4 114.8(6)
C42' C40' Si4 100.5(4)
C46 C44 C45 116.2(4)
C46 C44 C47 105.0(4)
C45 C44 C47 94.0(4)
C46 C44 Si4 117.4(4)
C45 C44 Si4 117.9(3)
C47 C44 Si4 100.4(2)
C45' C44' C47' 122.8(7)
C45' C44' C46' 93.0(6)
C47' C44' C46' 94.2(4)
C45' C44' Si4 116.1(6)
C47' C44' Si4 118.6(4)
C46' C44' Si4 98.7(5)
C51 C48 C49 104.4(3)
C51 C48 C50 110.6(3)
C49 C48 C50 107.5(3)
C51 C48 Si4 107.7(2)
C49 C48 Si4 114.5(3)
C50 C48 Si4 111.8(3)
C50' C48' C49' 104.9(4)
C50' C48' C51' 108.4(4)
C49' C48' C51' 105.4(4)
C50' C48' Si4 115.6(4)
C49' C48' Si4 110.8(3)
C51' C48' Si4 111.1(3)
C53 C52 C54 106.09(17)
C53 C52 C55 108.86(18)
C54 C52 C55 106.89(17)
C53 C52 Si5 108.95(14)
C54 C52 Si5 113.09(17)
C55 C52 Si5 112.68(14)
C57 C56 C58 108.45(18)
C57 C56 C59 106.51(19)
C58 C56 C59 106.97(17)
C57 C56 Si5 110.83(13)
C58 C56 Si5 113.02(16)
C59 C56 Si5 110.77(15)
C61 C60 C62 106.21(17)
C61 C60 C63 108.29(16)
C62 C60 C63 107.64(17)
C61 C60 Si5 109.87(13)
C62 C60 Si5 110.66(13)
C63 C60 Si5 113.86(14)
C67 C64 C65 108.88(18)
C67 C64 C66 104.1(2)
C65 C64 C66 107.2(2)
C67 C64 Si6 111.84(17)
C65 C64 Si6 115.07(16)
C66 C64 Si6 109.06(15)
C70 C68 C69 109.08(19)
C70 C68 C71 104.23(18)
C69 C68 C71 106.95(19)
C70 C68 Si6 113.40(16)
C69 C68 Si6 113.34(15)
C71 C68 Si6 109.25(16)
C75 C72 C73 109.5(2)
C75 C72 C74 104.1(2)
C73 C72 C74 108.3(2)
C75 C72 Si6 112.54(17)
C73 C72 Si6 113.79(17)
C74 C72 Si6 108.06(17)

loop_
_geom_bond_atom_site_label_1
_geom_bond_atom_site_label_2
_geom_bond_distance
W1 O3 1.8880(12)
W1 O2 1.9091(13)
W1 O1 1.9077(13)
W1 P1 2.3346(6)
W2 O5 1.8980(10)
W2 O4 1.9232(11)
W2 O6 1.9345(13)
W2 P2 2.3685(5)
P1 C39 1.812(2)
P1 C37 1.821(2)
P1 C38 1.8353(19)
P2 C77 1.814(2)
P2 C78 1.814(2)
P2 C76 1.841(2)
Si1 O1 1.6375(15)
Si1 C5 1.9149(19)
Si1 C1 1.915(2)
Si1 C9 1.922(3)
Si2 O2 1.6415(14)
Si2 C17 1.9098(19)
Si2 C21 1.916(2)
Si2 C13 1.9269(18)
Si3 O3 1.6489(13)
Si3 C29 1.912(2)
Si3 C25 1.915(2)
Si3 C33 1.9251(19)
Si4 O4 1.6426(12)
Si4 C48 1.865(3)
Si4 C40' 1.883(9)
Si4 C44 1.905(5)
Si4 C44' 1.913(7)
Si4 C40 1.941(7)
Si4 C48' 1.990(4)
Si5 O5 1.6558(11)
Si5 C56 1.919(2)
Si5 C52 1.914(2)
Si5 C60 1.9202(19)
Si6 O6 1.6401(14)
Si6 C64 1.906(2)
Si6 C72 1.915(2)
Si6 C68 1.917(2)
C1 C2 1.521(3)
C1 C3 1.546(4)
C1 C4 1.550(3)
C5 C8 1.532(3)
C5 C6 1.534(3)
C5 C7 1.541(3)
C9 C11 1.531(3)
C9 C10 1.536(3)
C9 C12 1.544(3)
C13 C14 1.531(3)
C13 C16 1.530(3)
C13 C15 1.540(3)
C17 C20 1.533(2)
C17 C18 1.535(3)
C17 C19 1.544(3)
C21 C23 1.527(3)
C21 C24 1.537(3)
C21 C22 1.537(3)
C25 C26 1.530(3)
C25 C27 1.542(3)
C25 C28 1.530(2)
C29 C32 1.528(3)
C29 C31 1.531(3)
C29 C30 1.539(3)
C33 C35 1.523(3)
C33 C36 1.536(3)
C33 C34 1.538(2)
C40 C41 1.449(8)
C40 C42 1.541(7)
C40 C43 1.727(6)
C40' C43' 1.300(9)
C40' C41' 1.499(8)
C40' C42' 1.746(8)
C44 C46 1.382(5)
C44 C45 1.470(6)
C44 C47 1.687(7)
C44' C45' 1.555(10)
C44' C47' 1.482(9)
C44' C46' 1.832(10)
C48 C51 1.525(6)
C48 C49 1.546(5)
C48 C50 1.652(5)
C48' C50' 1.404(7)
C48' C49' 1.519(7)
C48' C51' 1.571(7)
C52 C53 1.533(3)
C52 C54 1.526(3)
C52 C55 1.540(3)
C56 C57 1.527(3)
C56 C58 1.542(3)
C56 C59 1.546(3)
C60 C61 1.536(3)
C60 C62 1.536(3)
C60 C63 1.541(2)
C64 C67 1.501(3)
C64 C65 1.533(3)
C64 C66 1.588(3)
C68 C70 1.498(3)
C68 C69 1.537(3)
C68 C71 1.590(3)
C72 C75 1.490(3)
C72 C73 1.545(4)
C72 C74 1.611(4)

loop_
_platon_squeeze_void_nr
_platon_squeeze_void_average_x
_platon_squeeze_void_average_y
_platon_squeeze_void_average_z
_platon_squeeze_void_volume
_platon_squeeze_void_count_electrons
1 0.000 0.000 0.000 235.6 43.1
2 0.286 0.626 0.408 17.4 0.3
3 0.500 0.500 0.000 225.2 46.4
4 0.714 0.374 0.592 17.4 0.3
